data_7017165
loop_
_publ_author_name
'Hall, Nikita A.'
'Duboc, Carole'
'Collomb, Marie-No\"elle'
'Deronzier, Alain'
'Blackman, Allan G.'

_publ_section_title
;
 Factors influencing mononuclear versus multinuclear coordination in a
 series of potentially hexadentate acyclic N(6) ligands: the roles of
 flexibility and chelate ring size.
;
_journal_issue 45
_journal_name_full 'Dalton transactions (Cambridge, England : 2003)'
_journal_page_first 12075
_journal_page_last 12082
_journal_paper_doi 10.1039/c1dt10627a
_journal_volume 40
_journal_year 2011
_chemical_formula_sum 'C24 H24 Cl2 N6 Ni O8'
_chemical_formula_weight 654.10
_chemical_name_systematic
;
?
;
_space_group_IT_number 15
_symmetry_cell_setting monoclinic
_symmetry_space_group_name_Hall '-C 2yc'
_symmetry_space_group_name_H-M 'C 1 2/c 1'
_atom_sites_solution_hydrogens geom
_atom_sites_solution_primary direct
_atom_sites_solution_secondary difmap
_audit_creation_method SHELXL-97
_cell_angle_alpha 90.00
_cell_angle_beta 110.331(9)
_cell_angle_gamma 90.00
_cell_formula_units_Z 4
_cell_length_a 17.290(4)
_cell_length_b 13.499(3)
_cell_length_c 11.949(2)
_cell_measurement_reflns_used 8727
_cell_measurement_temperature 89(2)
_cell_measurement_theta_max 28.71
_cell_measurement_theta_min 2.36
_cell_volume 2615.1(10)
_computing_cell_refinement 'Apex and SAINT (Bruker, 2001)'
_computing_data_collection 'ApexII (Bruker,2004)'
_computing_data_reduction SAINT
_computing_molecular_graphics 'WinGX (Farrugia, 1999)'
_computing_publication_material WinGX
_computing_structure_refinement 'SHELXL-97 (Sheldrick, 2008)'
_computing_structure_solution 'SIR97 (Altomare et al., 1997)'
_diffrn_ambient_temperature 89(2)
_diffrn_measured_fraction_theta_full 0.999
_diffrn_measured_fraction_theta_max 0.997
_diffrn_measurement_device_type 'Bruker Kappa ApexII area detector'
_diffrn_measurement_method 'phi and omega scans'
_diffrn_radiation_monochromator graphite
_diffrn_radiation_source 'fine-focus sealed tube'
_diffrn_radiation_type MoK\a
_diffrn_radiation_wavelength 0.71069
_diffrn_reflns_av_R_equivalents 0.0399
_diffrn_reflns_av_sigmaI/netI 0.0298
_diffrn_reflns_limit_h_max 23
_diffrn_reflns_limit_h_min -22
_diffrn_reflns_limit_k_max 17
_diffrn_reflns_limit_k_min -18
_diffrn_reflns_limit_l_max 16
_diffrn_reflns_limit_l_min -16
_diffrn_reflns_number 22387
_diffrn_reflns_theta_full 25.00
_diffrn_reflns_theta_max 28.82
_diffrn_reflns_theta_min 2.36
_exptl_absorpt_coefficient_mu 1.009
_exptl_absorpt_correction_T_max 1.000000
_exptl_absorpt_correction_T_min 0.898310
_exptl_absorpt_correction_type multi-scan
_exptl_absorpt_process_details SADABS
_exptl_crystal_colour gold
_exptl_crystal_density_diffrn 1.661
_exptl_crystal_density_method 'not measured'
_exptl_crystal_description block
_exptl_crystal_F_000 1344
_exptl_crystal_size_max 0.34
_exptl_crystal_size_mid 0.27
_exptl_crystal_size_min 0.21
_refine_diff_density_max 0.572
_refine_diff_density_min -0.445
_refine_diff_density_rms 0.070
_refine_ls_extinction_method none
_refine_ls_goodness_of_fit_ref 1.056
_refine_ls_hydrogen_treatment constr
_refine_ls_matrix_type full
_refine_ls_number_parameters 186
_refine_ls_number_reflns 3414
_refine_ls_number_restraints 0
_refine_ls_restrained_S_all 1.056
_refine_ls_R_factor_all 0.0440
_refine_ls_R_factor_gt 0.0370
_refine_ls_shift/su_max 0.000
_refine_ls_shift/su_mean 0.000
_refine_ls_structure_factor_coef Fsqd
_refine_ls_weighting_details 'calc w=1/[\s^2^(Fo^2^)+(0.0302P)^2^+5.4303P] where P=(Fo^2^+2Fc^2^)/3'
_refine_ls_weighting_scheme calc
_refine_ls_wR_factor_gt 0.0828
_refine_ls_wR_factor_ref 0.0870
_reflns_number_gt 3006
_reflns_number_total 3414
_reflns_threshold_expression >2\s(I)
_cod_data_source_file c1dt10627a.txt
_cod_data_source_block nh5
_cod_original_cell_volume 2615.1(9)
_cod_original_sg_symbol_H-M C2/c
_cod_database_code 7017165

loop_
_symmetry_equiv_pos_as_xyz
'x, y, z'
'-x, y, -z+1/2'
'x+1/2, y+1/2, z'
'-x+1/2, y+1/2, -z+1/2'
'-x, -y, -z'
'x, -y, z-1/2'
'-x+1/2, -y+1/2, -z'
'x+1/2, -y+1/2, z-1/2'

loop_
_atom_site_label
_atom_site_type_symbol
_atom_site_fract_x
_atom_site_fract_y
_atom_site_fract_z
_atom_site_U_iso_or_equiv
_atom_site_adp_type
_atom_site_occupancy
_atom_site_symmetry_multiplicity
_atom_site_calc_flag
_atom_site_refinement_flags
Ni1 Ni 0.0000 0.23289(2) 0.2500 0.01696(10) Uani 1 2 d S
Cl2 Cl 0.17236(3) 0.16259(4) 0.67497(4) 0.02310(12) Uani 1 1 d .
O3 O 0.24002(10) 0.11581(13) 0.76613(14) 0.0378(4) Uani 1 1 d .
O4 O 0.20037(10) 0.21559(12) 0.59209(14) 0.0348(4) Uani 1 1 d .
N2 N -0.07290(10) 0.22635(12) 0.34697(14) 0.0197(3) Uani 1 1 d .
O6 O 0.11386(14) 0.09011(17) 0.61084(16) 0.0630(7) Uani 1 1 d .
O7 O 0.13361(17) 0.22956(19) 0.73084(18) 0.0744(8) Uani 1 1 d .
N1 N 0.05565(10) 0.33770(11) 0.38440(14) 0.0208(3) Uani 1 1 d .
N3 N -0.07944(10) 0.11519(12) 0.15815(14) 0.0208(3) Uani 1 1 d .
H9 H -0.0963 0.1268 0.0782 0.025 Uiso 1 1 calc R
C10 C -0.05023(12) 0.27529(14) 0.45236(16) 0.0210(4) Uani 1 1 d .
C11 C 0.02203(12) 0.34123(14) 0.47122(17) 0.0220(4) Uani 1 1 d .
C12 C -0.13510(12) 0.16171(15) 0.31597(17) 0.0225(4) Uani 1 1 d .
C13 C 0.05428(13) 0.40342(16) 0.56993(18) 0.0282(4) Uani 1 1 d .
H13 H 0.0310 0.4048 0.6294 0.034 Uiso 1 1 calc R
C14 C -0.02908(13) 0.02380(14) 0.18545(17) 0.0263(4) Uani 1 1 d .
H14A H 0.0027 0.0191 0.1328 0.032 Uiso 1 1 calc R
H14B H -0.0651 -0.0335 0.1714 0.032 Uiso 1 1 calc R
C15 C 0.15466(14) 0.45951(15) 0.4897(2) 0.0307(5) Uani 1 1 d .
H15 H 0.1992 0.4997 0.4935 0.037 Uiso 1 1 calc R
C16 C -0.15243(12) 0.11318(15) 0.19571(17) 0.0243(4) Uani 1 1 d .
H16A H -0.1690 0.0450 0.1996 0.029 Uiso 1 1 calc R
H16B H -0.1978 0.1473 0.1366 0.029 Uiso 1 1 calc R
C17 C -0.09213(14) 0.25976(16) 0.53071(18) 0.0280(4) Uani 1 1 d .
H17 H -0.0767 0.2930 0.6034 0.034 Uiso 1 1 calc R
C18 C 0.12101(13) 0.39513(14) 0.39422(18) 0.0254(4) Uani 1 1 d .
H18 H 0.1446 0.3918 0.3352 0.030 Uiso 1 1 calc R
C19 C -0.15760(14) 0.19356(18) 0.49837(19) 0.0317(5) Uani 1 1 d .
H19 H -0.1868 0.1826 0.5495 0.038 Uiso 1 1 calc R
C20 C -0.17981(13) 0.14368(17) 0.39051(19) 0.0295(5) Uani 1 1 d .
H20 H -0.2236 0.0992 0.3685 0.035 Uiso 1 1 calc R
C21 C 0.12100(14) 0.46280(15) 0.57828(19) 0.0317(5) Uani 1 1 d .
H21 H 0.1430 0.5047 0.6434 0.038 Uiso 1 1 calc R

loop_
_atom_site_aniso_label
_atom_site_aniso_U_11
_atom_site_aniso_U_22
_atom_site_aniso_U_33
_atom_site_aniso_U_23
_atom_site_aniso_U_13
_atom_site_aniso_U_12
Ni1 0.01740(18) 0.01614(17) 0.01580(16) 0.000 0.00381(13) 0.000
Cl2 0.0237(2) 0.0253(2) 0.0189(2) 0.00286(16) 0.00562(17) 0.00071(18)
O3 0.0291(8) 0.0422(9) 0.0355(8) 0.0174(7) 0.0027(7) 0.0067(7)
O4 0.0317(9) 0.0374(9) 0.0340(8) 0.0128(7) 0.0098(7) -0.0049(7)
N2 0.0201(8) 0.0209(8) 0.0171(7) 0.0011(6) 0.0051(6) 0.0024(6)
O6 0.0726(14) 0.0677(14) 0.0316(9) 0.0116(9) -0.0035(9) -0.0456(12)
O7 0.108(2) 0.0883(17) 0.0386(11) 0.0234(11) 0.0405(12) 0.0684(15)
N1 0.0216(8) 0.0166(7) 0.0208(8) 0.0010(6) 0.0029(6) 0.0021(6)
N3 0.0237(8) 0.0202(8) 0.0161(7) 0.0000(6) 0.0037(6) -0.0025(6)
C10 0.0203(9) 0.0219(9) 0.0184(8) 0.0004(7) 0.0038(7) 0.0053(7)
C11 0.0216(10) 0.0178(9) 0.0209(9) -0.0004(7) 0.0003(7) 0.0066(7)
C12 0.0197(9) 0.0233(9) 0.0220(9) 0.0044(7) 0.0039(7) -0.0005(7)
C13 0.0284(11) 0.0263(10) 0.0244(9) -0.0050(8) 0.0021(8) 0.0070(8)
C14 0.0314(11) 0.0187(9) 0.0257(10) -0.0045(7) 0.0058(8) -0.0014(8)
C15 0.0264(11) 0.0199(10) 0.0356(11) 0.0010(8) -0.0024(9) -0.0035(8)
C16 0.0217(10) 0.0244(10) 0.0237(9) 0.0011(7) 0.0038(8) -0.0053(8)
C17 0.0316(11) 0.0316(11) 0.0212(9) 0.0019(8) 0.0097(8) 0.0078(9)
C18 0.0240(10) 0.0199(9) 0.0269(10) 0.0033(7) 0.0022(8) -0.0004(8)
C19 0.0295(11) 0.0409(13) 0.0294(10) 0.0095(9) 0.0162(9) 0.0064(10)
C20 0.0240(10) 0.0346(11) 0.0296(10) 0.0073(9) 0.0091(8) -0.0016(9)
C21 0.0312(11) 0.0197(10) 0.0312(11) -0.0074(8) -0.0056(9) 0.0043(8)

loop_
_atom_type_symbol
_atom_type_description
_atom_type_scat_dispersion_real
_atom_type_scat_dispersion_imag
_atom_type_scat_source
C C 0.0033 0.0016 'International Tables Vol C Tables 4.2.6.8 and 6.1.1.4'
H H 0.0000 0.0000 'International Tables Vol C Tables 4.2.6.8 and 6.1.1.4'
N N 0.0061 0.0033 'International Tables Vol C Tables 4.2.6.8 and 6.1.1.4'
O O 0.0106 0.0060 'International Tables Vol C Tables 4.2.6.8 and 6.1.1.4'
Cl Cl 0.1484 0.1585 'International Tables Vol C Tables 4.2.6.8 and 6.1.1.4'
Ni Ni 0.3393 1.1124 'International Tables Vol C Tables 4.2.6.8 and 6.1.1.4'

loop_
_geom_angle_atom_site_label_1
_geom_angle_atom_site_label_2
_geom_angle_atom_site_label_3
_geom_angle
_geom_angle_site_symmetry_1
_geom_angle_site_symmetry_3
N2 Ni1 N2 174.91(9) . 2
N2 Ni1 N1 78.44(7) . .
N2 Ni1 N1 105.07(7) 2 .
N2 Ni1 N1 105.08(7) . 2
N2 Ni1 N1 78.44(7) 2 2
N1 Ni1 N1 95.56(9) . 2
N2 Ni1 N3 80.90(7) . .
N2 Ni1 N3 95.29(6) 2 .
N1 Ni1 N3 158.92(6) . .
N1 Ni1 N3 93.79(6) 2 .
N2 Ni1 N3 95.29(6) . 2
N2 Ni1 N3 80.90(6) 2 2
N1 Ni1 N3 93.79(6) . 2
N1 Ni1 N3 158.92(6) 2 2
N3 Ni1 N3 83.96(9) . 2
O7 Cl2 O6 109.07(17) . .
O7 Cl2 O4 109.51(13) . .
O6 Cl2 O4 108.54(11) . .
O7 Cl2 O3 108.39(12) . .
O6 Cl2 O3 110.16(12) . .
O4 Cl2 O3 111.15(10) . .
C12 N2 C10 121.50(17) . .
C12 N2 Ni1 118.72(13) . .
C10 N2 Ni1 118.89(13) . .
C18 N1 C11 119.03(17) . .
C18 N1 Ni1 127.08(14) . .
C11 N1 Ni1 113.81(13) . .
C16 N3 C14 114.62(16) . .
C16 N3 Ni1 108.76(12) . .
C14 N3 Ni1 106.41(11) . .
C16 N3 H9 109.0 . .
C14 N3 H9 109.0 . .
Ni1 N3 H9 109.0 . .
N2 C10 C17 120.31(19) . .
N2 C10 C11 112.94(17) . .
C17 C10 C11 126.73(18) . .
N1 C11 C13 121.08(19) . .
N1 C11 C10 115.13(16) . .
C13 C11 C10 123.79(19) . .
N2 C12 C20 120.76(19) . .
N2 C12 C16 114.96(17) . .
C20 C12 C16 124.27(18) . .
C21 C13 C11 119.3(2) . .
C21 C13 H13 120.4 . .
C11 C13 H13 120.4 . .
N3 C14 C14 110.78(13) . 2
N3 C14 H14A 109.5 . .
C14 C14 H14A 109.5 2 .
N3 C14 H14B 109.5 . .
C14 C14 H14B 109.5 2 .
H14A C14 H14B 108.1 . .
C21 C15 C18 118.9(2) . .
C21 C15 H15 120.5 . .
C18 C15 H15 120.5 . .
N3 C16 C12 111.86(16) . .
N3 C16 H16A 109.2 . .
C12 C16 H16A 109.2 . .
N3 C16 H16B 109.2 . .
C12 C16 H16B 109.2 . .
H16A C16 H16B 107.9 . .
C10 C17 C19 118.50(19) . .
C10 C17 H17 120.7 . .
C19 C17 H17 120.7 . .
N1 C18 C15 122.2(2) . .
N1 C18 H18 118.9 . .
C15 C18 H18 118.9 . .
C20 C19 C17 120.5(2) . .
C20 C19 H19 119.7 . .
C17 C19 H19 119.7 . .
C19 C20 C12 118.4(2) . .
C19 C20 H20 120.8 . .
C12 C20 H20 120.8 . .
C15 C21 C13 119.52(19) . .
C15 C21 H21 120.2 . .
C13 C21 H21 120.2 . .

loop_
_geom_bond_atom_site_label_1
_geom_bond_atom_site_label_2
_geom_bond_distance
_geom_bond_site_symmetry_2
Ni1 N2 1.9884(17) .
Ni1 N2 1.9884(17) 2
Ni1 N1 2.1054(16) .
Ni1 N1 2.1054(16) 2
Ni1 N3 2.1373(16) .
Ni1 N3 2.1373(16) 2
Cl2 O7 1.422(2) .
Cl2 O6 1.4244(19) .
Cl2 O4 1.4355(16) .
Cl2 O3 1.4382(15) .
N2 C12 1.333(3) .
N2 C10 1.354(2) .
N1 C18 1.341(3) .
N1 C11 1.355(3) .
N3 C16 1.479(3) .
N3 C14 1.480(3) .
N3 H9 0.9100 .
C10 C17 1.384(3) .
C10 C11 1.486(3) .
C11 C13 1.396(3) .
C12 C20 1.389(3) .
C12 C16 1.512(3) .
C13 C21 1.380(3) .
C13 H13 0.9300 .
C14 C14 1.521(4) 2
C14 H14A 0.9700 .
C14 H14B 0.9700 .
C15 C21 1.374(3) .
C15 C18 1.391(3) .
C15 H15 0.9300 .
C16 H16A 0.9700 .
C16 H16B 0.9700 .
C17 C19 1.388(3) .
C17 H17 0.9300 .
C18 H18 0.9300 .
C19 C20 1.385(3) .
C19 H19 0.9300 .
C20 H20 0.9300 .
C21 H21 0.9300 .
